data_7236560
loop_
_publ_author_name
'Gong, Le Le'
'Yao, Wan Ting'
'Liu, Zhi Qiang'
'Zheng, An Min'
'Li, Jian Qiang'
'Feng, Xue Feng'
'Ma, Lu Fang'
'Yan, Chang Sheng'
'Luo, Ming Biao'
'Luo, Feng'

_publ_section_title
;
 Photoswitching storage of guest molecules in metal--organic framework for
 photoswitchable catalysis: exceptional product, ultrahigh photocontrol,
 and photomodulated size selectivity
;
_journal_issue 17
_journal_name_full 'Journal of Materials Chemistry A'
_journal_page_first 7961
_journal_paper_doi 10.1039/C7TA01388D
_journal_volume 5
_journal_year 2017
_chemical_formula_sum 'C12 H10 Cl N O2'
_chemical_formula_weight 235.66
_space_group_IT_number 14
_space_group_name_Hall '-P 2ybc'
_space_group_name_H-M_alt 'P 1 21/c 1'
_symmetry_cell_setting monoclinic
_symmetry_space_group_name_H-M 'P 1 21/c 1'
_atom_sites_solution_hydrogens geom
_atom_sites_solution_primary direct
_atom_sites_solution_secondary difmap
_audit_creation_method SHELXL-97
_audit_update_record
;
2016-10-18 deposited with the CCDC.
2017-03-25 downloaded from the CCDC.
;
_cell_angle_alpha 90.00
_cell_angle_beta 124.50(3)
_cell_angle_gamma 90.00
_cell_formula_units_Z 4
_cell_length_a 14.903(7)
_cell_length_b 5.3559(17)
_cell_length_c 17.777(8)
_cell_measurement_reflns_used 1004
_cell_measurement_temperature 296(2)
_cell_measurement_theta_max 20.30
_cell_measurement_theta_min 2.88
_cell_volume 1169.4(9)
_computing_cell_refinement 'Bruker SMART'
_computing_data_collection 'Bruker SMART'
_computing_data_reduction 'Bruker SAINT'
_computing_molecular_graphics 'Bruker SHELXTL'
_computing_publication_material 'Bruker SHELXTL'
_computing_structure_refinement 'SHELXL-97 (Sheldrick, 1997)'
_computing_structure_solution 'SHELXS-97 (Sheldrick, 1990)'
_diffrn_ambient_temperature 296(2)
_diffrn_measured_fraction_theta_full 0.990
_diffrn_measured_fraction_theta_max 0.990
_diffrn_measurement_device_type 'CCD area detector'
_diffrn_measurement_method 'phi and omega scans'
_diffrn_radiation_monochromator graphite
_diffrn_radiation_source 'fine-focus sealed tube'
_diffrn_radiation_type MoK\a
_diffrn_radiation_wavelength 0.71073
_diffrn_reflns_av_R_equivalents 0.0609
_diffrn_reflns_av_sigmaI/netI 0.0940
_diffrn_reflns_limit_h_max 9
_diffrn_reflns_limit_h_min -17
_diffrn_reflns_limit_k_max 6
_diffrn_reflns_limit_k_min -6
_diffrn_reflns_limit_l_max 21
_diffrn_reflns_limit_l_min -17
_diffrn_reflns_number 6434
_diffrn_reflns_theta_full 25.00
_diffrn_reflns_theta_max 25.00
_diffrn_reflns_theta_min 1.66
_exptl_absorpt_coefficient_mu 0.310
_exptl_absorpt_correction_T_max 0.9637
_exptl_absorpt_correction_T_min 0.9463
_exptl_absorpt_correction_type multi-scan
_exptl_crystal_colour Yellow
_exptl_crystal_density_diffrn 1.339
_exptl_crystal_density_method 'not measured'
_exptl_crystal_description Block
_exptl_crystal_F_000 488
_exptl_crystal_size_max 0.18
_exptl_crystal_size_mid 0.16
_exptl_crystal_size_min 0.12
_refine_diff_density_max 0.213
_refine_diff_density_min -0.242
_refine_diff_density_rms 0.045
_refine_ls_extinction_method none
_refine_ls_goodness_of_fit_ref 1.006
_refine_ls_hydrogen_treatment refU
_refine_ls_matrix_type full
_refine_ls_number_parameters 150
_refine_ls_number_reflns 2044
_refine_ls_number_restraints 0
_refine_ls_restrained_S_all 1.006
_refine_ls_R_factor_all 0.0983
_refine_ls_R_factor_gt 0.0539
_refine_ls_shift/su_max 0.000
_refine_ls_shift/su_mean 0.000
_refine_ls_structure_factor_coef Fsqd
_refine_ls_weighting_details 'calc w=1/[\s^2^(Fo^2^)+(0.0685P)^2^+0.0000P] where P=(Fo^2^+2Fc^2^)/3'
_refine_ls_weighting_scheme calc
_refine_ls_wR_factor_gt 0.1368
_refine_ls_wR_factor_ref 0.1653
_reflns_number_gt 1192
_reflns_number_total 2044
_reflns_threshold_expression >2sigma(I)
_cod_data_source_file c7ta01388d2.cif
_cod_data_source_block 10
_cod_depositor_comments
;
The following automatic conversions were performed:

data item '_exptl_absorpt_correction_type' value 'Multi-scan' was
changed to 'multi-scan' in accordance with the
/home/saulius/struct/COD-crude-data/automatic-downloads/DataCite-retrospective/RSC/depositions/lib/dictionaries/cif_core.dic
dictionary named 'cif_core.dic' version 2.4.2 last updated on
2011-04-26.

data item '_refine_ls_hydrogen_treatment' value 'refu' was changed to
'refU' in accordance with the
/home/saulius/struct/COD-crude-data/automatic-downloads/DataCite-retrospective/RSC/depositions/lib/dictionaries/cif_core.dic
dictionary named 'cif_core.dic' version 2.4.2 last updated on
2011-04-26.

data item '_symmetry_cell_setting' value 'Monoclinic' was changed to
'monoclinic' in accordance with the
/home/saulius/struct/COD-crude-data/automatic-downloads/DataCite-retrospective/RSC/depositions/lib/dictionaries/cif_core.dic
dictionary named 'cif_core.dic' version 2.4.2 last updated on
2011-04-26.

Automatic conversion script
Id: cif_fix_values 6909 2019-04-08 15:41:33Z antanas 
;
_cod_original_cell_volume 1169.4(8)
_cod_original_sg_symbol_H-M P2(1)/c
_cod_database_code 7236560

loop_
_symmetry_equiv_pos_as_xyz
'x, y, z'
'-x, y+1/2, -z+1/2'
'-x, -y, -z'
'x, -y-1/2, z-1/2'

loop_
_atom_site_label
_atom_site_type_symbol
_atom_site_fract_x
_atom_site_fract_y
_atom_site_fract_z
_atom_site_U_iso_or_equiv
_atom_site_adp_type
_atom_site_occupancy
_atom_site_symmetry_multiplicity
_atom_site_calc_flag
_atom_site_refinement_flags
C1 C 0.6333(3) 0.8306(5) 0.1705(2) 0.0600(8) Uani 1 1 d .
C2 C 0.5505(3) 0.6357(5) 0.1470(2) 0.0530(7) Uani 1 1 d .
C3 C 0.3641(3) 0.4772(5) 0.0213(2) 0.0547(7) Uani 1 1 d .
C4 C 0.1744(3) 0.1963(6) -0.0697(2) 0.0653(8) Uani 1 1 d .
C5 C 0.5762(2) 0.4610(5) 0.2181(2) 0.0570(8) Uani 1 1 d .
C6 C 0.3531(3) 0.2661(5) 0.0613(2) 0.0630(8) Uani 1 1 d .
H6 H 0.4104 0.2181 0.1196 0.076 Uiso 1 1 calc R
C7 C 0.2589(3) 0.1279(5) 0.0160(2) 0.0679(9) Uani 1 1 d .
H7 H 0.2526 -0.0122 0.0437 0.081 Uiso 1 1 calc R
C8 C 0.4591(3) 0.6356(5) 0.0636(2) 0.0545(8) Uani 1 1 d .
C9 C 0.8066(3) 0.9849(7) 0.2890(2) 0.0846(11) Uani 1 1 d .
H9A H 0.8515 0.9462 0.2670 0.102 Uiso 1 1 calc R
H9B H 0.7756 1.1497 0.2672 0.102 Uiso 1 1 calc R
C10 C 0.8722(4) 0.9808(9) 0.3879(3) 0.1251(17) Uani 1 1 d .
H10A H 0.8277 1.0236 0.4092 0.188 Uiso 1 1 calc R
H10B H 0.9305 1.0994 0.4109 0.188 Uiso 1 1 calc R
H10C H 0.9020 0.8167 0.4090 0.188 Uiso 1 1 calc R
C11 C 0.2759(3) 0.5395(6) -0.0665(2) 0.0658(9) Uani 1 1 d .
H11 H 0.2813 0.6778 -0.0953 0.079 Uiso 1 1 calc R
C12 C 0.1816(3) 0.4023(6) -0.1114(2) 0.0746(9) Uani 1 1 d .
H12 H 0.1233 0.4488 -0.1694 0.089 Uiso 1 1 calc R
Cl1 Cl 0.05649(8) 0.02105(18) -0.12569(8) 0.1020(5) Uani 1 1 d .
H1M H 0.454(2) 0.760(4) 0.0244(18) 0.057(7) Uiso 1 1 d .
N1 N 0.5979(2) 0.3245(5) 0.27530(18) 0.0745(8) Uani 1 1 d .
O1 O 0.62267(19) 0.9925(4) 0.11961(15) 0.0756(7) Uani 1 1 d .
O2 O 0.72060(18) 0.8018(4) 0.25547(15) 0.0720(6) Uani 1 1 d .

loop_
_atom_site_aniso_label
_atom_site_aniso_U_11
_atom_site_aniso_U_22
_atom_site_aniso_U_33
_atom_site_aniso_U_23
_atom_site_aniso_U_13
_atom_site_aniso_U_12
C1 0.063(2) 0.0676(18) 0.048(2) -0.0047(16) 0.0300(19) -0.0002(16)
C2 0.063(2) 0.0555(15) 0.0427(19) 0.0006(13) 0.0310(18) 0.0009(14)
C3 0.063(2) 0.0606(16) 0.0418(18) -0.0006(14) 0.0300(18) 0.0049(15)
C4 0.059(2) 0.0672(18) 0.058(2) -0.0096(16) 0.026(2) 0.0001(16)
C5 0.061(2) 0.0627(17) 0.0416(18) -0.0060(15) 0.0255(17) -0.0014(15)
C6 0.067(2) 0.0713(18) 0.0403(17) 0.0024(15) 0.0241(17) -0.0009(17)
C7 0.073(2) 0.0675(18) 0.063(2) -0.0029(17) 0.038(2) -0.0085(17)
C8 0.066(2) 0.0586(17) 0.0425(19) 0.0038(14) 0.0330(19) 0.0043(15)
C9 0.073(3) 0.104(3) 0.068(3) -0.0060(19) 0.035(2) -0.025(2)
C10 0.105(4) 0.161(4) 0.070(3) -0.008(3) 0.026(3) -0.054(3)
C11 0.072(3) 0.0636(17) 0.050(2) 0.0048(15) 0.028(2) 0.0057(17)
C12 0.072(3) 0.076(2) 0.050(2) -0.0014(17) 0.018(2) 0.0074(19)
Cl1 0.0723(8) 0.0994(7) 0.1008(9) -0.0165(6) 0.0288(7) -0.0153(5)
N1 0.085(2) 0.0796(16) 0.0485(17) 0.0081(14) 0.0315(16) -0.0027(15)
O1 0.0874(18) 0.0772(13) 0.0564(15) 0.0090(11) 0.0372(14) -0.0122(12)
O2 0.0654(15) 0.0820(14) 0.0533(14) 0.0062(11) 0.0246(13) -0.0085(12)

loop_
_atom_type_symbol
_atom_type_description
_atom_type_scat_dispersion_real
_atom_type_scat_dispersion_imag
_atom_type_scat_source
C C 0.0033 0.0016 'International Tables Vol C Tables 4.2.6.8 and 6.1.1.4'
H H 0.0000 0.0000 'International Tables Vol C Tables 4.2.6.8 and 6.1.1.4'
O O 0.0106 0.0060 'International Tables Vol C Tables 4.2.6.8 and 6.1.1.4'
N N 0.0061 0.0033 'International Tables Vol C Tables 4.2.6.8 and 6.1.1.4'
Cl Cl 0.1484 0.1585 'International Tables Vol C Tables 4.2.6.8 and 6.1.1.4'

loop_
_geom_angle_atom_site_label_1
_geom_angle_atom_site_label_2
_geom_angle_atom_site_label_3
_geom_angle
O1 C1 O2 124.6(3)
O1 C1 C2 124.3(3)
O2 C1 C2 111.1(3)
C8 C2 C5 125.1(3)
C8 C2 C1 118.5(3)
C5 C2 C1 116.4(3)
C6 C3 C11 117.1(3)
C6 C3 C8 125.1(3)
C11 C3 C8 117.8(3)
C12 C4 C7 121.0(3)
C12 C4 Cl1 119.6(3)
C7 C4 Cl1 119.4(3)
N1 C5 C2 179.0(4)
C7 C6 C3 121.0(3)
C7 C6 H6 119.5
C3 C6 H6 119.5
C4 C7 C6 120.0(3)
C4 C7 H7 120.0
C6 C7 H7 120.0
C2 C8 C3 131.6(3)
C2 C8 H1M 115.7(16)
C3 C8 H1M 112.7(16)
C10 C9 O2 108.7(3)
C10 C9 H9A 109.9
O2 C9 H9A 109.9
C10 C9 H9B 109.9
O2 C9 H9B 109.9
H9A C9 H9B 108.3
C9 C10 H10A 109.5
C9 C10 H10B 109.5
H10A C10 H10B 109.5
C9 C10 H10C 109.5
H10A C10 H10C 109.5
H10B C10 H10C 109.5
C12 C11 C3 121.9(3)
C12 C11 H11 119.1
C3 C11 H11 119.1
C4 C12 C11 119.1(3)
C4 C12 H12 120.5
C11 C12 H12 120.5
C1 O2 C9 117.2(2)

loop_
_geom_bond_atom_site_label_1
_geom_bond_atom_site_label_2
_geom_bond_distance
C1 O1 1.197(3)
C1 O2 1.331(4)
C1 C2 1.485(4)
C2 C8 1.330(4)
C2 C5 1.439(4)
C3 C6 1.394(4)
C3 C11 1.397(4)
C3 C8 1.443(4)
C4 C12 1.366(4)
C4 C7 1.367(4)
C4 Cl1 1.725(3)
C5 N1 1.140(3)
C6 C7 1.374(4)
C6 H6 0.9300
C7 H7 0.9300
C8 H1M 0.93(3)
C9 C10 1.449(5)
C9 O2 1.447(4)
C9 H9A 0.9700
C9 H9B 0.9700
C10 H10A 0.9600
C10 H10B 0.9600
C10 H10C 0.9600
C11 C12 1.372(4)
C11 H11 0.9300
C12 H12 0.9300

loop_
_geom_torsion_atom_site_label_1
_geom_torsion_atom_site_label_2
_geom_torsion_atom_site_label_3
_geom_torsion_atom_site_label_4
_geom_torsion
O1 C1 C2 C8 1.6(4)
O2 C1 C2 C8 -178.6(2)
O1 C1 C2 C5 -178.1(3)
O2 C1 C2 C5 1.8(3)
C8 C2 C5 N1 -174(100)
C1 C2 C5 N1 6(20)
C11 C3 C6 C7 -0.5(4)
C8 C3 C6 C7 179.4(2)
C12 C4 C7 C6 -0.4(5)
Cl1 C4 C7 C6 -179.9(2)
C3 C6 C7 C4 0.3(4)
C5 C2 C8 C3 0.9(5)
C1 C2 C8 C3 -178.7(2)
C6 C3 C8 C2 -5.5(5)
C11 C3 C8 C2 174.4(3)
C6 C3 C11 C12 1.0(4)
C8 C3 C11 C12 -178.9(2)
C7 C4 C12 C11 0.9(4)
Cl1 C4 C12 C11 -179.6(2)
C3 C11 C12 C4 -1.2(4)
O1 C1 O2 C9 2.1(4)
C2 C1 O2 C9 -177.7(2)
C10 C9 O2 C1 158.9(3)
